data_7161016
loop_
_publ_author_name
'Mishra, Gitanjali'
'Indu, Potnuru'
'Muduli, Gitanjali'
'Thirupathi, Barla'

_publ_section_title
;
 Ynones as versatile electrophiles for the divergent synthesis of
 4<i>H</i>-chromenes and 1,4-dihydroquinolines.
;
_journal_issue 12
_journal_name_full 'Organic &amp; biomolecular chemistry'
_journal_page_first 2481
_journal_page_last 2486
_journal_paper_doi 10.1039/d6ob00097e
_journal_volume 24
_journal_year 2026
_chemical_formula_moiety 'C27 H21 F3 O4'
_chemical_formula_sum 'C27 H21 F3 O4'
_chemical_formula_weight 466.44
_space_group_crystal_system triclinic
_space_group_IT_number 2
_space_group_name_Hall '-P 1'
_space_group_name_H-M_alt 'P -1'
_atom_sites_solution_hydrogens geom
_atom_sites_solution_primary dual
_audit_creation_date 2025-03-21
_audit_creation_method
;
Olex2 1.3-ac4
(compiled 2018.12.18 svn.r3554 for Rigaku Oxford Diffraction, GUI svn.r1)
;
_audit_update_record
;
2025-09-18 deposited with the CCDC.	2026-02-26 downloaded from the CCDC.
;
_cell_angle_alpha 70.5120(10)
_cell_angle_beta 83.8130(10)
_cell_angle_gamma 69.3340(10)
_cell_formula_units_Z 2
_cell_length_a 8.4931(3)
_cell_length_b 11.6134(5)
_cell_length_c 13.1704(5)
_cell_measurement_reflns_used 9986
_cell_measurement_temperature 300(2)
_cell_measurement_theta_max 25.287
_cell_measurement_theta_min 2.563
_cell_volume 1145.75(8)
_computing_cell_refinement 'SAINT V8.40B (?, 2016)'
_computing_data_reduction 'SAINT V8.40B (?, 2016)'
_computing_molecular_graphics 'Olex2 (Dolomanov et al., 2009)'
_computing_publication_material 'Olex2 (Dolomanov et al., 2009)'
_computing_structure_refinement 'ShelXL (Sheldrick, 2015)'
_computing_structure_solution 'ShelXT (Sheldrick, 2015)'
_diffrn_ambient_temperature 300.0
_diffrn_measured_fraction_theta_full 50
_diffrn_measured_fraction_theta_max 0.651
_diffrn_measurement_device_type 'Bruker APEX-II CCD'
_diffrn_measurement_method '\f and \w scans'
_diffrn_radiation_type MoK\a
_diffrn_radiation_wavelength 0.71073
_diffrn_reflns_av_R_equivalents 0.1338
_diffrn_reflns_av_unetI/netI 0.2949
_diffrn_reflns_Laue_measured_fraction_full 0.651
_diffrn_reflns_Laue_measured_fraction_max 0.651
_diffrn_reflns_limit_h_max 9
_diffrn_reflns_limit_h_min -9
_diffrn_reflns_limit_k_max 9
_diffrn_reflns_limit_k_min -11
_diffrn_reflns_limit_l_max 14
_diffrn_reflns_limit_l_min -15
_diffrn_reflns_number 4265
_diffrn_reflns_point_group_measured_fraction_full 0.651
_diffrn_reflns_point_group_measured_fraction_max 0.651
_diffrn_reflns_theta_full 24.664
_diffrn_reflns_theta_max 24.664
_diffrn_reflns_theta_min 1.640
_diffrn_standards_number 0
_exptl_absorpt_coefficient_mu 0.106
_exptl_absorpt_correction_T_max 0.7452
_exptl_absorpt_correction_T_min 0.5741
_exptl_absorpt_correction_type multi-scan
_exptl_absorpt_process_details
'SADABS-2016/2 (Bruker,2016/2) was used for absorption correction. wR2(int) was 0.0855 before and 0.0572 after correction. The Ratio of minimum to maximum transmission is 0.7704. The \l/2 correction factor is Not present.'
_exptl_crystal_colour 'clear light colourless'
_exptl_crystal_colour_lustre clear
_exptl_crystal_colour_modifier light
_exptl_crystal_colour_primary colourless
_exptl_crystal_density_diffrn 1.352
_exptl_crystal_description needle
_exptl_crystal_F_000 484
_exptl_crystal_size_max 0.18
_exptl_crystal_size_mid 0.16
_exptl_crystal_size_min 0.14
_refine_diff_density_max 0.278
_refine_diff_density_min -0.275
_refine_diff_density_rms 0.059
_refine_ls_extinction_method none
_refine_ls_goodness_of_fit_ref 0.957
_refine_ls_hydrogen_treatment constr
_refine_ls_matrix_type full
_refine_ls_number_parameters 308
_refine_ls_number_reflns 2533
_refine_ls_number_restraints 270
_refine_ls_restrained_S_all 0.920
_refine_ls_R_factor_all 0.2837
_refine_ls_R_factor_gt 0.0908
_refine_ls_shift/su_max 0.000
_refine_ls_shift/su_mean 0.000
_refine_ls_structure_factor_coef Fsqd
_refine_ls_weighting_details 'w=1/[\s^2^(Fo^2^)+(0.1261P)^2^] where P=(Fo^2^+2Fc^2^)/3'
_refine_ls_weighting_scheme calc
_refine_ls_wR_factor_gt 0.2126
_refine_ls_wR_factor_ref 0.3045
_reflns_Friedel_coverage 0.000
_reflns_number_gt 821
_reflns_number_total 2533
_reflns_threshold_expression 'I > 2\s(I)'
_cod_data_source_file d6ob00097e2.cif
_cod_data_source_block ext69_0m
_cod_depositor_comments 'Adding full bibliography for 7161016--7161017.cif.'
_cod_database_code 7161016
_shelx_shelxl_version_number 2018/3
_shelx_space_group_comment
;
The symmetry employed for this shelxl refinement is uniquely defined
by the following loop, which should always be used as a source of
symmetry information in preference to the above space-group names.
They are only intended as comments.
;
_shelx_estimated_absorpt_t_max 0.985
_shelx_estimated_absorpt_t_min 0.981
_olex2_refinement_description
;
1. Fixed Uiso
 At 1.2 times of:
  All C(H) groups, All C(H,H) groups
 At 1.5 times of:
  All C(H,H,H) groups
2. Rigid body (RIGU) restrains
 All non-hydrogen atoms
 with sigma for 1-2 distances of 0.004 and sigma for 1-3 distances of 0.004
3.a Ternary CH refined with riding coordinates:
 C7(H7)
3.b Secondary CH2 refined with riding coordinates:
 C24(H24A,H24B), C26(H26A,H26B)
3.c Aromatic/amide H refined with riding coordinates:
 C22(H22), C11(H11), C15(H15), C12(H12), C18(H18), C3(H3), C5(H5), C14(H14),
 C19(H19), C2(H2), C4(H4), C20(H20), C21(H21)
3.d Idealised Me refined as rotating group:
 C27(H27A,H27B,H27C)
;
_olex2_submission_special_instructions 'No special instructions were received'

loop_
_space_group_symop_operation_xyz
'x, y, z'
'-x, -y, -z'

loop_
_atom_site_label
_atom_site_type_symbol
_atom_site_fract_x
_atom_site_fract_y
_atom_site_fract_z
_atom_site_U_iso_or_equiv
_atom_site_adp_type
_atom_site_occupancy
_atom_site_site_symmetry_order
_atom_site_calc_flag
_atom_site_refinement_flags_posn
_atom_site_refinement_flags_adp
_atom_site_refinement_flags_occupancy
_atom_site_disorder_assembly
_atom_site_disorder_group
O1 O 0.5088(8) 0.8451(6) 0.6681(6) 0.061(2) Uani 1 1 d . U . . .
O2 O 0.4012(9) 1.0579(7) 0.8421(7) 0.086(3) Uani 1 1 d . U . . .
O4 O 0.6586(10) 0.5566(7) 1.0198(7) 0.086(3) Uani 1 1 d . U . . .
O3 O 0.6596(10) 0.9130(8) 0.8833(8) 0.102(3) Uani 1 1 d . U . . .
C8 C 0.5634(12) 0.6900(9) 0.8460(9) 0.045(3) Uani 1 1 d . U . . .
C6 C 0.2801(13) 0.8500(9) 0.7927(10) 0.055(3) Uani 1 1 d . U . . .
C9 C 0.6133(12) 0.7384(10) 0.7453(9) 0.051(3) Uani 1 1 d . U . . .
C17 C 0.7754(12) 0.4591(10) 0.8871(9) 0.050(3) Uani 1 1 d . U . . .
C10 C 0.7836(12) 0.6990(10) 0.6989(9) 0.051(3) Uani 1 1 d . U . . .
C22 C 0.7274(14) 0.4231(11) 0.8089(9) 0.062(3) Uani 1 1 d . U . . .
H22 H 0.625230 0.473999 0.773173 0.074 Uiso 1 1 calc R . . . .
C16 C 0.6671(13) 0.5695(11) 0.9243(11) 0.059(3) Uani 1 1 d . U . . .
C13 C 1.1040(13) 0.6270(10) 0.6168(10) 0.055(3) Uani 1 1 d . U . . .
C1 C 0.3349(13) 0.8889(9) 0.6902(10) 0.054(3) Uani 1 1 d . U . . .
C25 C 0.5089(15) 0.9403(11) 0.8915(10) 0.066(3) Uani 1 1 d . U . . .
C7 C 0.3992(12) 0.7650(9) 0.8851(9) 0.056(3) Uani 1 1 d . U . . .
H7 H 0.348931 0.702056 0.931994 0.067 Uiso 1 1 calc R . . . .
C11 C 0.8069(12) 0.6828(10) 0.5986(9) 0.060(3) Uani 1 1 d . U . . .
H11 H 0.714678 0.696029 0.558565 0.072 Uiso 1 1 calc R . . . .
C15 C 0.9207(12) 0.6821(10) 0.7561(9) 0.058(3) Uani 1 1 d . U . . .
H15 H 0.905367 0.696843 0.822208 0.070 Uiso 1 1 calc R . . . .
C24 C 0.4247(12) 0.8446(9) 0.9540(9) 0.065(3) Uani 1 1 d . U . . .
H24A H 0.316026 0.890612 0.978239 0.079 Uiso 1 1 calc R . . . .
H24B H 0.492449 0.785154 1.017247 0.079 Uiso 1 1 calc R . . . .
C12 C 0.9668(13) 0.6469(11) 0.5575(9) 0.072(4) Uani 1 1 d . U . . .
H12 H 0.982215 0.636135 0.489845 0.087 Uiso 1 1 calc R . . . .
C18 C 0.9276(12) 0.3799(10) 0.9406(9) 0.068(3) Uani 1 1 d . U . . .
H18 H 0.960927 0.398212 0.996753 0.082 Uiso 1 1 calc R . . . .
F2 F 1.2970(11) 0.5285(13) 0.5072(10) 0.204(5) Uani 1 1 d . U . . .
C3 C 0.0640(15) 1.0162(11) 0.6186(12) 0.082(4) Uani 1 1 d . U . . .
H3 H -0.007883 1.072971 0.560950 0.098 Uiso 1 1 calc R . . . .
C5 C 0.1031(13) 0.8980(10) 0.8048(10) 0.071(3) Uani 1 1 d . U . . .
H5 H 0.056728 0.873729 0.872552 0.086 Uiso 1 1 calc R . . . .
C23 C 1.2697(17) 0.5850(17) 0.5728(15) 0.103(5) Uani 1 1 d . U . . .
C14 C 1.0827(13) 0.6429(10) 0.7156(10) 0.067(3) Uani 1 1 d . U . . .
H14 H 1.175476 0.627735 0.755959 0.081 Uiso 1 1 calc R . . . .
C19 C 1.0283(14) 0.2752(12) 0.9110(10) 0.081(4) Uani 1 1 d . U . . .
H19 H 1.132384 0.224958 0.944474 0.097 Uiso 1 1 calc R . . . .
C2 C 0.2372(14) 0.9704(10) 0.6001(10) 0.074(4) Uani 1 1 d . U . . .
H2 H 0.282972 0.993275 0.532002 0.089 Uiso 1 1 calc R . . . .
F1 F 1.3873(10) 0.5257(17) 0.6361(8) 0.269(8) Uani 1 1 d . U . . .
C4 C -0.0020(15) 0.9805(12) 0.7174(12) 0.091(5) Uani 1 1 d . U . . .
H4 H -0.117831 1.011144 0.726676 0.109 Uiso 1 1 calc R . . . .
C20 C 0.9752(16) 0.2446(11) 0.8317(10) 0.081(4) Uani 1 1 d . U . . .
H20 H 1.044327 0.173555 0.811708 0.097 Uiso 1 1 calc R . . . .
C21 C 0.8233(16) 0.3163(11) 0.7819(11) 0.089(4) Uani 1 1 d . U . . .
H21 H 0.785874 0.292792 0.730508 0.107 Uiso 1 1 calc R . . . .
C26 C 0.4710(17) 1.1537(13) 0.7720(11) 0.105(5) Uani 1 1 d . U . . .
H26A H 0.408163 1.237941 0.780086 0.126 Uiso 1 1 calc R . . . .
H26B H 0.586930 1.130769 0.792980 0.126 Uiso 1 1 calc R . . . .
F3 F 1.3164(15) 0.6790(12) 0.5176(15) 0.297(9) Uani 1 1 d . U . . .
C27 C 0.465(2) 1.1611(16) 0.6661(12) 0.178(9) Uani 1 1 d . U . . .
H27A H 0.514042 1.223552 0.621729 0.267 Uiso 1 1 calc GR . . . .
H27B H 0.349661 1.187252 0.644421 0.267 Uiso 1 1 calc GR . . . .
H27C H 0.526127 1.077641 0.658128 0.267 Uiso 1 1 calc GR . . . .

loop_
_atom_site_aniso_label
_atom_site_aniso_U_11
_atom_site_aniso_U_22
_atom_site_aniso_U_33
_atom_site_aniso_U_23
_atom_site_aniso_U_13
_atom_site_aniso_U_12
O1 0.057(4) 0.045(4) 0.061(5) -0.003(4) -0.004(4) -0.007(3)
O2 0.072(5) 0.055(5) 0.103(7) -0.009(5) 0.012(5) -0.006(4)
O4 0.110(6) 0.061(5) 0.063(6) -0.011(5) -0.003(6) -0.009(5)
O3 0.064(5) 0.086(6) 0.147(9) -0.030(6) -0.020(5) -0.015(5)
C8 0.050(5) 0.041(6) 0.046(6) -0.013(5) -0.001(4) -0.019(4)
C6 0.056(5) 0.037(7) 0.065(7) -0.003(6) -0.004(5) -0.018(5)
C9 0.060(5) 0.040(7) 0.046(6) -0.009(5) 0.002(4) -0.013(5)
C17 0.038(5) 0.045(6) 0.061(8) -0.009(6) 0.002(5) -0.016(4)
C10 0.052(5) 0.053(7) 0.046(7) -0.013(6) 0.001(4) -0.019(5)
C22 0.069(7) 0.052(7) 0.057(8) -0.001(6) -0.014(6) -0.024(5)
C16 0.052(6) 0.055(7) 0.063(7) -0.013(6) -0.007(6) -0.012(5)
C13 0.049(5) 0.052(7) 0.056(7) -0.008(7) 0.004(5) -0.015(6)
C1 0.058(5) 0.033(7) 0.064(7) -0.014(6) 0.000(5) -0.010(5)
C25 0.066(6) 0.046(6) 0.098(11) -0.043(6) -0.003(7) -0.013(5)
C7 0.059(6) 0.034(7) 0.066(7) -0.007(5) 0.002(5) -0.015(5)
C11 0.056(5) 0.074(8) 0.039(7) -0.009(7) -0.012(5) -0.013(6)
C15 0.067(6) 0.070(8) 0.055(8) -0.030(7) 0.005(5) -0.036(6)
C24 0.060(7) 0.053(7) 0.073(9) -0.025(6) -0.002(6) -0.002(5)
C12 0.055(5) 0.108(10) 0.053(8) -0.025(7) 0.006(5) -0.029(7)
C18 0.052(6) 0.071(8) 0.071(9) -0.010(7) -0.011(6) -0.017(5)
F2 0.098(6) 0.348(14) 0.252(13) -0.246(12) 0.048(7) -0.048(8)
C3 0.074(7) 0.052(9) 0.109(10) -0.022(9) -0.028(7) -0.005(7)
C5 0.064(6) 0.060(8) 0.093(9) -0.028(7) 0.010(6) -0.024(6)
C23 0.047(6) 0.168(14) 0.137(13) -0.088(9) 0.029(6) -0.058(8)
C14 0.057(6) 0.070(8) 0.072(8) -0.018(7) 0.001(6) -0.023(6)
C19 0.051(7) 0.078(9) 0.084(11) -0.011(7) -0.015(7) 0.006(6)
C2 0.083(6) 0.049(8) 0.077(8) -0.020(6) -0.018(6) 0.000(6)
F1 0.051(5) 0.57(2) 0.127(9) -0.150(11) 0.009(5) -0.008(9)
C4 0.059(8) 0.063(9) 0.129(11) -0.027(9) -0.014(6) 0.007(7)
C20 0.099(9) 0.047(8) 0.082(11) -0.012(7) 0.000(7) -0.014(6)
C21 0.108(9) 0.052(9) 0.104(11) -0.026(8) -0.021(8) -0.016(7)
C26 0.117(11) 0.092(10) 0.092(10) 0.015(9) -0.010(9) -0.056(8)
F3 0.186(11) 0.195(11) 0.51(2) -0.137(11) 0.249(13) -0.107(9)
C27 0.30(2) 0.203(18) 0.082(10) 0.014(13) -0.017(13) -0.196(18)

loop_
_atom_type_symbol
_atom_type_description
_atom_type_scat_dispersion_real
_atom_type_scat_dispersion_imag
_atom_type_scat_source
C C 0.0033 0.0016 'International Tables Vol C Tables 4.2.6.8 and 6.1.1.4'
H H 0.0000 0.0000 'International Tables Vol C Tables 4.2.6.8 and 6.1.1.4'
F F 0.0171 0.0103 'International Tables Vol C Tables 4.2.6.8 and 6.1.1.4'
O O 0.0106 0.0060 'International Tables Vol C Tables 4.2.6.8 and 6.1.1.4'

loop_
_geom_angle_atom_site_label_1
_geom_angle_atom_site_label_2
_geom_angle_atom_site_label_3
_geom_angle
_geom_angle_site_symmetry_1
_geom_angle_site_symmetry_3
_geom_angle_publ_flag
C9 O1 C1 117.9(9) . . ?
C25 O2 C26 117.4(9) . . ?
C9 C8 C16 123.2(11) . . ?
C9 C8 C7 119.6(10) . . ?
C16 C8 C7 117.0(10) . . ?
C1 C6 C7 122.0(10) . . ?
C1 C6 C5 114.9(11) . . ?
C5 C6 C7 123.1(11) . . ?
O1 C9 C10 108.4(9) . . ?
C8 C9 O1 123.1(10) . . ?
C8 C9 C10 128.4(10) . . ?
C22 C17 C16 123.9(10) . . ?
C22 C17 C18 117.4(11) . . ?
C18 C17 C16 118.5(11) . . ?
C11 C10 C9 121.6(10) . . ?
C15 C10 C9 119.1(11) . . ?
C15 C10 C11 119.3(10) . . ?
C21 C22 C17 122.7(11) . . ?
O4 C16 C8 120.5(12) . . ?
O4 C16 C17 119.6(11) . . ?
C8 C16 C17 119.8(11) . . ?
C12 C13 C23 118.4(12) . . ?
C14 C13 C12 120.4(11) . . ?
C14 C13 C23 121.1(11) . . ?
C6 C1 O1 119.9(10) . . ?
C6 C1 C2 126.7(11) . . ?
C2 C1 O1 113.4(11) . . ?
O2 C25 C24 113.5(10) . . ?
O3 C25 O2 122.9(12) . . ?
O3 C25 C24 123.5(12) . . ?
C8 C7 C24 111.9(8) . . ?
C6 C7 C8 110.6(10) . . ?
C6 C7 C24 111.7(8) . . ?
C12 C11 C10 120.1(10) . . ?
C10 C15 C14 120.5(11) . . ?
C25 C24 C7 112.1(9) . . ?
C11 C12 C13 120.0(11) . . ?
C19 C18 C17 120.3(12) . . ?
C4 C3 C2 122.1(13) . . ?
C4 C5 C6 121.1(13) . . ?
F2 C23 C13 121.2(13) . . ?
F2 C23 F1 105.1(16) . . ?
F2 C23 F3 97.9(17) . . ?
F1 C23 C13 117.4(15) . . ?
F1 C23 F3 99.2(13) . . ?
F3 C23 C13 112.4(14) . . ?
C13 C14 C15 119.6(11) . . ?
C18 C19 C20 119.8(11) . . ?
C1 C2 C3 115.2(13) . . ?
C3 C4 C5 119.9(13) . . ?
C21 C20 C19 121.2(13) . . ?
C20 C21 C22 118.5(13) . . ?
C27 C26 O2 111.1(13) . . ?

loop_
_geom_bond_atom_site_label_1
_geom_bond_atom_site_label_2
_geom_bond_distance
_geom_bond_site_symmetry_2
_geom_bond_publ_flag
O1 C9 1.391(10) . ?
O1 C1 1.414(11) . ?
O2 C25 1.334(12) . ?
O2 C26 1.451(14) . ?
O4 C16 1.213(12) . ?
O3 C25 1.207(12) . ?
C8 C9 1.343(13) . ?
C8 C16 1.470(13) . ?
C8 C7 1.502(12) . ?
C6 C1 1.360(13) . ?
C6 C7 1.496(13) . ?
C6 C5 1.419(13) . ?
C9 C10 1.485(13) . ?
C17 C22 1.377(13) . ?
C17 C16 1.490(14) . ?
C17 C18 1.392(12) . ?
C10 C11 1.380(13) . ?
C10 C15 1.375(12) . ?
C22 C21 1.359(14) . ?
C13 C12 1.381(12) . ?
C13 C23 1.443(16) . ?
C13 C14 1.358(13) . ?
C1 C2 1.379(12) . ?
C25 C24 1.500(14) . ?
C7 C24 1.570(13) . ?
C11 C12 1.379(13) . ?
C15 C14 1.395(13) . ?
C18 C19 1.369(14) . ?
F2 C23 1.208(15) . ?
C3 C2 1.401(14) . ?
C3 C4 1.351(15) . ?
C5 C4 1.387(14) . ?
C23 F1 1.215(15) . ?
C23 F3 1.262(17) . ?
C19 C20 1.372(15) . ?
C20 C21 1.359(14) . ?
C26 C27 1.375(17) . ?
